data_7120363
loop_
_publ_author_name
'Pittala, Narsimhulu'
'Th\'etiot, Franck'
'Charles, Catherine'
'Triki, Smail'
'Boukheddaden, Kamel'
'Chastanet, Guillaume'
'Marchivie, Mathieu'

_publ_section_title
;
 Unprecedented trinuclear FeII triazole-based complex exhibiting a
 concerted and complete sharp spin transition above room temperature
;
_journal_name_full 'Chem. Commun.'
_journal_paper_doi 10.1039/C7CC04112H
_journal_year 2017
_chemical_formula_moiety 'C108 H84 Fe3 N42 S6'
_chemical_formula_sum 'C108 H84 Fe3 N42 S6'
_chemical_formula_weight 2330.08
_chemical_name_systematic
;
 ?
;
_space_group_crystal_system trigonal
_space_group_IT_number 148
_space_group_name_Hall '-R 3'
_space_group_name_H-M_alt 'R -3'
_symmetry_space_group_name_Hall '-R 3'
_symmetry_space_group_name_H-M 'R -3 :H'
_atom_sites_solution_hydrogens geom
_atom_sites_solution_primary iterative
_audit_creation_date 2017-06-28
_audit_creation_method
;
Olex2 1.2
(compiled Mar 28 2017 19:26:29 for OlexSys, GUI svn.r5337)
;
_audit_update_record
;
2017-06-28 deposited with the CCDC.
2017-06-30 downloaded from the CCDC.
;
_cell_angle_alpha 90
_cell_angle_beta 90
_cell_angle_gamma 120
_cell_formula_units_Z 3
_cell_length_a 25.999(5)
_cell_length_b 25.999(5)
_cell_length_c 14.815(3)
_cell_measurement_reflns_used 738
_cell_measurement_temperature 340(2)
_cell_measurement_theta_max 19.19
_cell_measurement_theta_min 2.71
_cell_volume 8673(3)
_computing_molecular_graphics 'Olex2 (Dolomanov et al., 2009)'
_computing_publication_material 'Olex2 (Dolomanov et al., 2009)'
_computing_structure_refinement 'ShelXL (Sheldrick, 2015)'
_computing_structure_solution 'olex2.solve (Bourhis et al., 2015)'
_diffrn_ambient_temperature 340.13
_diffrn_detector_area_resol_mean 8
_diffrn_measured_fraction_theta_full 0.818
_diffrn_measured_fraction_theta_max 0.892
_diffrn_measurement_device_type 'Bruker APEX-II CCD'
_diffrn_measurement_method '\f and \w scans'
_diffrn_radiation_type MoK\a
_diffrn_radiation_wavelength 0.71073
_diffrn_reflns_av_R_equivalents 0.0999
_diffrn_reflns_av_unetI/netI 0.2850
_diffrn_reflns_Laue_measured_fraction_full 0.818
_diffrn_reflns_Laue_measured_fraction_max 0.892
_diffrn_reflns_limit_h_max 21
_diffrn_reflns_limit_h_min -31
_diffrn_reflns_limit_k_max 29
_diffrn_reflns_limit_k_min -23
_diffrn_reflns_limit_l_max 12
_diffrn_reflns_limit_l_min -17
_diffrn_reflns_number 6387
_diffrn_reflns_point_group_measured_fraction_full 0.818
_diffrn_reflns_point_group_measured_fraction_max 0.892
_diffrn_reflns_theta_full 26.000
_diffrn_reflns_theta_max 25.243
_diffrn_reflns_theta_min 2.760
_diffrn_standards_number 0
_exptl_absorpt_coefficient_mu 0.546
_exptl_absorpt_correction_T_max 0.7453
_exptl_absorpt_correction_T_min 0.6269
_exptl_absorpt_correction_type multi-scan
_exptl_absorpt_process_details
;
SADABS-2012/1 (Bruker,2012) was used for absorption correction.
wR2(int) was 0.0954 before and 0.0607 after correction.
The Ratio of minimum to maximum transmission is 0.8411.
The \l/2 correction factor is 0.0015.
;
_exptl_crystal_colour 'light yellow'
_exptl_crystal_colour_modifier light
_exptl_crystal_colour_primary yellow
_exptl_crystal_density_diffrn 1.338
_exptl_crystal_description needle
_exptl_crystal_F_000 3600
_exptl_crystal_size_max 0.25
_exptl_crystal_size_mid 0.02
_exptl_crystal_size_min 0.02
_refine_diff_density_max 0.410
_refine_diff_density_min -0.545
_refine_diff_density_rms 0.068
_refine_ls_extinction_method none
_refine_ls_goodness_of_fit_ref 0.912
_refine_ls_hydrogen_treatment constr
_refine_ls_matrix_type full
_refine_ls_number_parameters 241
_refine_ls_number_reflns 3105
_refine_ls_number_restraints 0
_refine_ls_restrained_S_all 0.912
_refine_ls_R_factor_all 0.2574
_refine_ls_R_factor_gt 0.0550
_refine_ls_shift/su_max 0.000
_refine_ls_shift/su_mean 0.000
_refine_ls_structure_factor_coef Fsqd
_refine_ls_weighting_details 'w=1/[\s^2^(Fo^2^)+(0.0566P)^2^] where P=(Fo^2^+2Fc^2^)/3'
_refine_ls_weighting_scheme calc
_refine_ls_wR_factor_gt 0.1092
_refine_ls_wR_factor_ref 0.1742
_reflns_Friedel_coverage 0.000
_reflns_number_gt 1057
_reflns_number_total 3105
_reflns_threshold_expression 'I > 2\s(I)'
_cod_data_source_file c7cc04112h2.cif
_cod_data_source_block 340K
_cod_original_cell_volume 8673(4)
_cod_database_code 7120363
_shelxl_version_number 2013-4
_shelx_space_group_comment
;
The symmetry employed for this shelxl refinement is uniquely defined
by the following loop, which should always be used as a source of
symmetry information in preference to the above space-group names.
They are only intended as comments.
;
_olex2_refinement_description
;
1. Fixed Uiso
 At 1.2 times of:
  All C(H) groups, All C(H,H) groups
 At 1.5 times of:
  All C(H,H,H) groups
2.a Secondary CH2 refined with riding coordinates:
 C3(H3A,H3B), C17(H17A,H17B)
2.b Aromatic/amide H refined with riding coordinates:
 C1(H1), C2(H2), C5(H5), C6(H6), C7(H7), C8(H8), C9(H9)
2.c Idealised Me refined as rotating group:
 C18(H18A,H18B,H18C)
;

loop_
_space_group_symop_operation_xyz
'x, y, z'
'-y, x-y, z'
'-x+y, -x, z'
'x+2/3, y+1/3, z+1/3'
'-y+2/3, x-y+1/3, z+1/3'
'-x+y+2/3, -x+1/3, z+1/3'
'x+1/3, y+2/3, z+2/3'
'-y+1/3, x-y+2/3, z+2/3'
'-x+y+1/3, -x+2/3, z+2/3'
'-x, -y, -z'
'y, -x+y, -z'
'x-y, x, -z'
'-x+2/3, -y+1/3, -z+1/3'
'y+2/3, -x+y+1/3, -z+1/3'
'x-y+2/3, x+1/3, -z+1/3'
'-x+1/3, -y+2/3, -z+2/3'
'y+1/3, -x+y+2/3, -z+2/3'
'x-y+1/3, x+2/3, -z+2/3'

loop_
_atom_site_label
_atom_site_type_symbol
_atom_site_fract_x
_atom_site_fract_y
_atom_site_fract_z
_atom_site_U_iso_or_equiv
_atom_site_adp_type
_atom_site_occupancy
_atom_site_site_symmetry_order
_atom_site_calc_flag
_atom_site_refinement_flags_posn
_atom_site_refinement_flags_adp
_atom_site_refinement_flags_occupancy
Fe1 Fe 0.3333 0.6667 0.1667 0.0436(7) Uani 1 6 d S T P
Fe2 Fe 0.3333 0.6667 0.42716(10) 0.0455(6) Uani 1 3 d S T P
S1 S 0.57587(10) 0.64321(11) 0.60484(15) 0.0922(9) Uani 1 1 d . . .
N1 N 0.4090(3) 0.7216(3) 0.2502(3) 0.0487(15) Uani 1 1 d . . .
N2 N 0.4096(3) 0.7213(2) 0.3439(3) 0.0461(15) Uani 1 1 d . . .
N3 N 0.4974(3) 0.7894(3) 0.2978(4) 0.0585(17) Uani 1 1 d . . .
N4 N 0.3903(3) 0.6468(3) 0.5039(4) 0.0570(17) Uani 1 1 d . . .
N5 N 0.4561(4) 0.6164(4) 0.7522(5) 0.131(4) Uani 1 1 d . . .
N6 N 0.4395(4) 0.6005(4) 0.3252(5) 0.115(3) Uani 1 1 d . . .
N7 N 0.6250(5) 0.6678(5) 0.3652(7) 0.139(4) Uani 1 1 d . . .
C1 C 0.4620(4) 0.7633(4) 0.2247(5) 0.060(2) Uani 1 1 d . . .
H1 H 0.4737 0.7736 0.1650 0.072 Uiso 1 1 calc R . .
C2 C 0.4629(4) 0.7625(3) 0.3687(5) 0.059(2) Uani 1 1 d . . .
H2 H 0.4750 0.7717 0.4284 0.071 Uiso 1 1 calc R . .
C3 C 0.5593(4) 0.8398(4) 0.2977(5) 0.083(3) Uani 1 1 d . . .
H3A H 0.5743 0.8480 0.3590 0.100 Uiso 1 1 calc R . .
H3B H 0.5599 0.8750 0.2745 0.100 Uiso 1 1 calc R . .
C4 C 0.5988(4) 0.8264(5) 0.2408(6) 0.070(2) Uani 1 1 d . . .
C5 C 0.6018(4) 0.7762(5) 0.2522(7) 0.105(3) Uani 1 1 d . . .
H5 H 0.5772 0.7488 0.2952 0.126 Uiso 1 1 calc R . .
C6 C 0.6388(6) 0.7637(5) 0.2043(10) 0.128(4) Uani 1 1 d . . .
H6 H 0.6396 0.7287 0.2138 0.154 Uiso 1 1 calc R . .
C7 C 0.6740(5) 0.8037(8) 0.1428(9) 0.135(5) Uani 1 1 d . . .
H7 H 0.7002 0.7965 0.1097 0.162 Uiso 1 1 calc R . .
C8 C 0.6726(6) 0.8554(6) 0.1271(10) 0.158(6) Uani 1 1 d . . .
H8 H 0.6968 0.8823 0.0834 0.190 Uiso 1 1 calc R . .
C9 C 0.6341(5) 0.8661(4) 0.1780(8) 0.112(4) Uani 1 1 d . . .
H9 H 0.6326 0.9008 0.1689 0.135 Uiso 1 1 calc R . .
C10 C 0.4250(4) 0.6389(3) 0.5373(5) 0.058(2) Uani 1 1 d . . .
C11 C 0.4687(4) 0.6288(3) 0.5802(5) 0.063(2) Uani 1 1 d . . .
C12 C 0.4621(4) 0.6210(4) 0.6753(7) 0.087(3) Uani 1 1 d . . .
C13 C 0.5174(3) 0.6320(3) 0.5341(5) 0.058(2) Uani 1 1 d . . .
C14 C 0.5235(4) 0.6330(4) 0.4410(5) 0.068(2) Uani 1 1 d . . .
C15 C 0.4760(5) 0.6151(4) 0.3788(6) 0.079(3) Uani 1 1 d . . .
C16 C 0.5793(5) 0.6519(5) 0.3978(7) 0.094(3) Uani 1 1 d . . .
C17 C 0.6106(5) 0.6027(6) 0.5626(7) 0.136(4) Uani 1 1 d . . .
H17A H 0.6294 0.6203 0.5054 0.163 Uiso 1 1 calc R . .
H17B H 0.6418 0.6086 0.6043 0.163 Uiso 1 1 calc R . .
C18 C 0.5747(6) 0.5429(6) 0.5496(10) 0.209(8) Uani 1 1 d . . .
H18A H 0.5573 0.5358 0.4905 0.314 Uiso 1 1 calc GR . .
H18B H 0.5438 0.5274 0.5943 0.314 Uiso 1 1 calc GR . .
H18C H 0.5978 0.5236 0.5550 0.314 Uiso 1 1 calc GR . .

loop_
_atom_site_aniso_label
_atom_site_aniso_U_11
_atom_site_aniso_U_22
_atom_site_aniso_U_33
_atom_site_aniso_U_23
_atom_site_aniso_U_13
_atom_site_aniso_U_12
Fe1 0.0515(11) 0.0515(11) 0.0279(14) 0.000 0.000 0.0257(5)
Fe2 0.0516(8) 0.0516(8) 0.0333(10) 0.000 0.000 0.0258(4)
S1 0.0946(19) 0.131(2) 0.0777(17) 0.0022(15) -0.0118(14) 0.0768(18)
N1 0.058(4) 0.057(4) 0.033(3) 0.007(3) 0.004(3) 0.031(4)
N2 0.048(4) 0.055(4) 0.026(3) 0.000(3) 0.000(3) 0.019(4)
N3 0.053(5) 0.061(5) 0.044(4) -0.008(4) 0.007(4) 0.016(4)
N4 0.064(5) 0.081(5) 0.036(4) 0.000(3) -0.003(3) 0.043(4)
N5 0.165(8) 0.267(11) 0.047(5) 0.021(6) 0.020(5) 0.172(8)
N6 0.140(8) 0.213(10) 0.050(5) -0.031(5) -0.022(5) 0.132(8)
N7 0.133(9) 0.174(9) 0.133(9) 0.022(7) 0.046(7) 0.095(8)
C1 0.074(6) 0.069(6) 0.034(4) -0.003(4) 0.003(5) 0.033(5)
C2 0.052(6) 0.061(6) 0.045(5) -0.008(4) -0.001(5) 0.013(5)
C3 0.060(6) 0.072(6) 0.082(7) -0.017(5) 0.000(5) 0.006(6)
C4 0.059(6) 0.075(7) 0.057(6) 0.001(5) 0.003(5) 0.020(6)
C5 0.091(8) 0.130(10) 0.104(9) 0.019(7) 0.017(6) 0.063(8)
C6 0.111(10) 0.164(12) 0.140(11) 0.015(10) 0.029(8) 0.092(10)
C7 0.103(10) 0.188(15) 0.106(10) -0.006(10) 0.035(7) 0.067(12)
C8 0.138(12) 0.134(13) 0.166(13) 0.037(10) 0.084(10) 0.040(10)
C9 0.112(9) 0.089(8) 0.108(9) 0.010(7) 0.036(7) 0.030(7)
C10 0.061(6) 0.069(6) 0.043(5) 0.009(4) 0.000(4) 0.032(5)
C11 0.083(7) 0.077(6) 0.035(5) 0.003(4) 0.002(5) 0.044(5)
C12 0.090(7) 0.124(8) 0.079(7) 0.003(7) 0.000(6) 0.076(6)
C13 0.060(6) 0.074(6) 0.052(5) -0.001(4) -0.005(5) 0.042(5)
C14 0.064(6) 0.094(7) 0.052(5) 0.003(5) 0.006(5) 0.045(5)
C15 0.110(9) 0.117(8) 0.044(6) 0.003(6) 0.009(6) 0.083(7)
C16 0.105(9) 0.114(9) 0.086(8) 0.005(6) 0.000(7) 0.073(8)
C17 0.152(11) 0.170(12) 0.122(10) -0.012(9) -0.009(8) 0.108(11)
C18 0.213(16) 0.098(10) 0.29(2) -0.054(12) -0.036(13) 0.056(11)

loop_
_atom_type_symbol
_atom_type_description
_atom_type_scat_dispersion_real
_atom_type_scat_dispersion_imag
_atom_type_scat_source
C C 0.0033 0.0016 'International Tables Vol C Tables 4.2.6.8 and 6.1.1.4'
H H 0.0000 0.0000 'International Tables Vol C Tables 4.2.6.8 and 6.1.1.4'
Fe Fe 0.3463 0.8444 'International Tables Vol C Tables 4.2.6.8 and 6.1.1.4'
N N 0.0061 0.0033 'International Tables Vol C Tables 4.2.6.8 and 6.1.1.4'
S S 0.1246 0.1234 'International Tables Vol C Tables 4.2.6.8 and 6.1.1.4'

loop_
_geom_angle_atom_site_label_1
_geom_angle_atom_site_label_2
_geom_angle_atom_site_label_3
_geom_angle
_geom_angle_site_symmetry_1
_geom_angle_site_symmetry_3
N1 Fe1 N1 90.2(2) 14_455 13_565
N1 Fe1 N1 89.8(2) 2_665 15
N1 Fe1 N1 90.2(2) 2_665 3_565
N1 Fe1 N1 89.8(2) 14_455 .
N1 Fe1 N1 89.8(2) 13_565 3_565
N1 Fe1 N1 180.0(2) 13_565 .
N1 Fe1 N1 90.2(2) 13_565 15
N1 Fe1 N1 180.0 14_455 2_665
N1 Fe1 N1 89.8(2) 14_455 3_565
N1 Fe1 N1 89.8(2) 13_565 2_665
N1 Fe1 N1 90.2(2) . 3_565
N1 Fe1 N1 90.2(2) . 2_665
N1 Fe1 N1 180.0 15 3_565
N1 Fe1 N1 90.2(2) 14_455 15
N1 Fe1 N1 89.8(2) . 15
N2 Fe2 N2 90.5(2) 2_665 .
N2 Fe2 N2 90.5(2) 3_565 .
N2 Fe2 N2 90.5(2) 2_665 3_565
N4 Fe2 N2 86.7(2) 2_665 2_665
N4 Fe2 N2 86.8(2) 3_565 3_565
N4 Fe2 N2 177.2(2) 3_565 .
N4 Fe2 N2 88.7(2) 3_565 2_665
N4 Fe2 N2 88.7(2) . 3_565
N4 Fe2 N2 177.2(2) . 2_665
N4 Fe2 N2 86.8(2) . .
N4 Fe2 N2 177.2(2) 2_665 3_565
N4 Fe2 N2 88.7(2) 2_665 .
N4 Fe2 N4 94.0(2) 2_665 3_565
N4 Fe2 N4 94.0(2) 3_565 .
N4 Fe2 N4 94.0(2) 2_665 .
C13 S1 C17 110.0(4) . .
N2 N1 Fe1 125.4(4) . .
C1 N1 Fe1 128.0(5) . .
C1 N1 N2 106.5(6) . .
N1 N2 Fe2 124.6(4) . .
C2 N2 Fe2 128.7(5) . .
C2 N2 N1 106.5(5) . .
C1 N3 C3 127.2(7) . .
C2 N3 C1 104.7(6) . .
C2 N3 C3 127.9(6) . .
C10 N4 Fe2 172.4(6) . .
N1 C1 N3 110.6(7) . .
N1 C1 H1 124.7 . .
N3 C1 H1 124.7 . .
N2 C2 N3 111.6(6) . .
N2 C2 H2 124.2 . .
N3 C2 H2 124.2 . .
N3 C3 H3A 109.4 . .
N3 C3 H3B 109.4 . .
N3 C3 C4 111.3(6) . .
H3A C3 H3B 108.0 . .
C4 C3 H3A 109.4 . .
C4 C3 H3B 109.4 . .
C5 C4 C3 122.0(9) . .
C9 C4 C3 119.4(11) . .
C9 C4 C5 118.5(10) . .
C4 C5 H5 118.2 . .
C4 C5 C6 123.6(11) . .
C6 C5 H5 118.2 . .
C5 C6 H6 121.3 . .
C7 C6 C5 117.4(12) . .
C7 C6 H6 121.3 . .
C6 C7 H7 119.1 . .
C6 C7 C8 121.9(13) . .
C8 C7 H7 119.1 . .
C7 C8 H8 120.8 . .
C7 C8 C9 118.5(12) . .
C9 C8 H8 120.8 . .
C4 C9 C8 120.1(11) . .
C4 C9 H9 119.9 . .
C8 C9 H9 119.9 . .
N4 C10 C11 179.6(8) . .
C12 C11 C10 114.5(7) . .
C13 C11 C10 123.1(6) . .
C13 C11 C12 122.2(7) . .
N5 C12 C11 177.2(10) . .
C11 C13 S1 113.7(6) . .
C14 C13 S1 120.7(6) . .
C14 C13 C11 125.3(7) . .
C13 C14 C15 124.4(7) . .
C13 C14 C16 122.7(8) . .
C15 C14 C16 112.9(7) . .
N6 C15 C14 176.3(9) . .
N7 C16 C14 178.1(13) . .
S1 C17 H17A 108.0 . .
S1 C17 H17B 108.0 . .
H17A C17 H17B 107.3 . .
C18 C17 S1 117.1(10) . .
C18 C17 H17A 108.0 . .
C18 C17 H17B 108.0 . .
C17 C18 H18A 109.5 . .
C17 C18 H18B 109.5 . .
C17 C18 H18C 109.5 . .
H18A C18 H18B 109.5 . .
H18A C18 H18C 109.5 . .
H18B C18 H18C 109.5 . .

loop_
_geom_bond_atom_site_label_1
_geom_bond_atom_site_label_2
_geom_bond_distance
_geom_bond_site_symmetry_2
Fe1 N1 2.153(6) 14_455
Fe1 N1 2.154(6) 15
Fe1 N1 2.154(6) 2_665
Fe1 N1 2.153(6) 13_565
Fe1 N1 2.153(6) .
Fe1 N1 2.153(6) 3_565
Fe2 N2 2.157(5) 3_565
Fe2 N2 2.157(5) 2_665
Fe2 N2 2.157(5) .
Fe2 N4 2.124(6) 3_565
Fe2 N4 2.124(6) 2_665
Fe2 N4 2.124(6) .
S1 C13 1.748(7) .
S1 C17 1.807(10) .
N1 N2 1.387(6) .
N1 C1 1.312(8) .
N2 C2 1.311(7) .
N3 C1 1.363(8) .
N3 C2 1.331(8) .
N3 C3 1.481(8) .
N4 C10 1.137(8) .
N5 C12 1.148(10) .
N6 C15 1.147(10) .
N7 C16 1.151(11) .
C1 H1 0.9300 .
C2 H2 0.9300 .
C3 H3A 0.9700 .
C3 H3B 0.9700 .
C3 C4 1.497(10) .
C4 C5 1.358(11) .
C4 C9 1.352(11) .
C5 H5 0.9300 .
C5 C6 1.358(12) .
C6 H6 0.9300 .
C6 C7 1.342(14) .
C7 H7 0.9300 .
C7 C8 1.382(15) .
C8 H8 0.9300 .
C8 C9 1.389(13) .
C9 H9 0.9300 .
C10 C11 1.436(10) .
C11 C12 1.421(11) .
C11 C13 1.402(9) .
C13 C14 1.387(9) .
C14 C15 1.420(11) .
C14 C16 1.428(13) .
C17 H17A 0.9700 .
C17 H17B 0.9700 .
C17 C18 1.369(13) .
C18 H18A 0.9600 .
C18 H18B 0.9600 .
C18 H18C 0.9600 .

loop_
_geom_torsion_atom_site_label_1
_geom_torsion_atom_site_label_2
_geom_torsion_atom_site_label_3
_geom_torsion_atom_site_label_4
_geom_torsion
Fe1 N1 N2 Fe2 -1.7(7)
Fe1 N1 N2 C2 -177.4(5)
Fe1 N1 C1 N3 178.1(4)
Fe2 N2 C2 N3 -176.0(4)
S1 C13 C14 C15 169.5(7)
S1 C13 C14 C16 -9.9(11)
N1 N2 C2 N3 -0.6(8)
N2 N1 C1 N3 1.2(8)
N3 C3 C4 C5 -52.3(11)
N3 C3 C4 C9 129.8(8)
C1 N1 N2 Fe2 175.3(4)
C1 N1 N2 C2 -0.4(7)
C1 N3 C2 N2 1.2(8)
C1 N3 C3 C4 -56.4(10)
C2 N3 C1 N1 -1.5(8)
C2 N3 C3 C4 128.6(8)
C3 N3 C1 N1 -177.3(7)
C3 N3 C2 N2 177.1(7)
C3 C4 C5 C6 -177.4(9)
C3 C4 C9 C8 177.6(10)
C4 C5 C6 C7 0.2(17)
C5 C4 C9 C8 -0.3(15)
C5 C6 C7 C8 -1(2)
C6 C7 C8 C9 1(2)
C7 C8 C9 C4 0(2)
C9 C4 C5 C6 0.5(15)
C10 C11 C13 S1 159.3(6)
C10 C11 C13 C14 -13.9(12)
C11 C13 C14 C15 -17.7(13)
C11 C13 C14 C16 162.9(8)
C12 C11 C13 S1 -14.3(10)
C12 C11 C13 C14 172.5(8)
C13 S1 C17 C18 -55.8(12)
C17 S1 C13 C11 143.8(7)
C17 S1 C13 C14 -42.6(8)
